data_7048307
loop_
_publ_author_name
'Quan, Linh M.'
'Stringer, Bradley D.'
'Haghighatbin, Mohammad A.'
'Agugiaro, Johnny'
'Barbante, Gregory J.'
'Wilson, David J. D.'
'Hogan, Conor F.'
'Barnard, Peter J.'

_publ_section_title
;
 Tuning the electrochemiluminescent properties of iridium complexes of
 N-heterocyclic carbene ligands.
;
_journal_issue 2
_journal_name_full 'Dalton transactions (Cambridge, England : 2003)'
_journal_page_first 653
_journal_page_last 663
_journal_paper_doi 10.1039/c8dt04433c
_journal_volume 48
_journal_year 2019
_chemical_formula_moiety 'C32 H19 F6 Ir N4'
_chemical_formula_sum 'C32 H19 F6 Ir N4'
_chemical_formula_weight 765.71
_space_group_crystal_system monoclinic
_space_group_IT_number 14
_space_group_name_Hall '-P 2yn'
_space_group_name_H-M_alt 'P 1 21/n 1'
_symmetry_space_group_name_Hall '-P 2yn'
_symmetry_space_group_name_H-M 'P 1 21/n 1'
_atom_sites_solution_hydrogens geom
_atom_sites_solution_primary direct
_audit_creation_date 2018-06-19
_audit_creation_method
;
Olex2 1.2
(compiled 2018.05.29 svn.r3508 for OlexSys, GUI svn.r5506)
;
_audit_update_record
;
2018-09-23 deposited with the CCDC.
2018-12-05 downloaded from the CCDC.
;
_cell_angle_alpha 90
_cell_angle_beta 92.5122(9)
_cell_angle_gamma 90
_cell_formula_units_Z 4
_cell_length_a 10.84307(11)
_cell_length_b 15.66542(16)
_cell_length_c 15.57142(16)
_cell_measurement_reflns_used 11033
_cell_measurement_temperature 172.97(14)
_cell_measurement_theta_max 73.6878
_cell_measurement_theta_min 2.8382
_cell_volume 2642.44(5)
_computing_cell_refinement
;
CrysAlisPro, Agilent Technologies,
Version 1.171.35.19 (release 27-10-2011 CrysAlis171 .NET)
(compiled Oct 27 2011,15:02:11)
;
_computing_data_collection
;
CrysAlisPro, Agilent Technologies,
Version 1.171.35.19 (release 27-10-2011 CrysAlis171 .NET)
(compiled Oct 27 2011,15:02:11)
;
_computing_data_reduction
;
CrysAlisPro, Agilent Technologies,
Version 1.171.35.19 (release 27-10-2011 CrysAlis171 .NET)
(compiled Oct 27 2011,15:02:11)
;
_computing_molecular_graphics 'Olex2 (Dolomanov et al., 2009)'
_computing_publication_material 'Olex2 (Dolomanov et al., 2009)'
_computing_structure_refinement 'ShelXL (Sheldrick, 2015)'
_computing_structure_solution 'ShelXS (Sheldrick, 2008)'
_diffrn_ambient_temperature 172.97(14)
_diffrn_detector_area_resol_mean 10.3281
_diffrn_measured_fraction_theta_full 1.000
_diffrn_measured_fraction_theta_max 0.986
_diffrn_measurement_details
;
#__ type_ start__ end____ width___ exp.time_
  1 omega  -55.00   34.00   1.0000   10.0000
omega____ theta____ kappa____ phi______ frames
    -      -40.0319   46.0000 -142.0000 89

#__ type_ start__ end____ width___ exp.time_
  2 omega -116.00  -16.00   1.0000   10.0000
omega____ theta____ kappa____ phi______ frames
    -      -40.0319  -38.0000   60.0000 100

#__ type_ start__ end____ width___ exp.time_
  3 omega -113.00  -67.00   1.0000   10.0000
omega____ theta____ kappa____ phi______ frames
    -      -40.0319 -138.0000 -154.0000 46

#__ type_ start__ end____ width___ exp.time_
  4 omega   13.00   70.00   1.0000   10.0000
omega____ theta____ kappa____ phi______ frames
    -       40.0319  -99.0000  -90.0000 57

#__ type_ start__ end____ width___ exp.time_
  5 omega   28.00   97.00   1.0000   10.0000
omega____ theta____ kappa____ phi______ frames
    -       40.0319 -138.0000   93.0000 69

#__ type_ start__ end____ width___ exp.time_
  6 omega   30.00   79.00   1.0000   40.0000
omega____ theta____ kappa____ phi______ frames
    -      106.5295  -30.0000 -180.0000 49

#__ type_ start__ end____ width___ exp.time_
  7 omega  128.00  176.00   1.0000   40.0000
omega____ theta____ kappa____ phi______ frames
    -      106.5295  125.0000   30.0000 48

#__ type_ start__ end____ width___ exp.time_
  8 omega   26.00   98.00   1.0000   40.0000
omega____ theta____ kappa____ phi______ frames
    -      106.5295  -95.0000  -30.0000 72

#__ type_ start__ end____ width___ exp.time_
  9 omega   96.00  122.00   1.0000   40.0000
omega____ theta____ kappa____ phi______ frames
    -      106.5295  125.0000   30.0000 26

#__ type_ start__ end____ width___ exp.time_
 10 omega   35.00   81.00   1.0000   40.0000
omega____ theta____ kappa____ phi______ frames
    -      106.5295  -30.0000   90.0000 46

#__ type_ start__ end____ width___ exp.time_
 11 omega   30.00   63.00   1.0000   40.0000
omega____ theta____ kappa____ phi______ frames
    -      106.5295  -30.0000   60.0000 33

#__ type_ start__ end____ width___ exp.time_
 12 omega   53.00   91.00   1.0000   40.0000
omega____ theta____ kappa____ phi______ frames
    -      106.5295  -30.0000  120.0000 38

#__ type_ start__ end____ width___ exp.time_
 13 omega   60.00  114.00   1.0000   40.0000
omega____ theta____ kappa____ phi______ frames
    -      106.5295 -125.0000  120.0000 54

#__ type_ start__ end____ width___ exp.time_
 14 omega   29.00   90.00   1.0000   40.0000
omega____ theta____ kappa____ phi______ frames
    -      106.5295  -30.0000  -60.0000 61

#__ type_ start__ end____ width___ exp.time_
 15 omega   48.00   86.00   1.0000   40.0000
omega____ theta____ kappa____ phi______ frames
    -      106.5295  -95.0000   30.0000 38

#__ type_ start__ end____ width___ exp.time_
 16 omega   46.00  174.00   1.0000   40.0000
omega____ theta____ kappa____ phi______ frames
    -      106.5295   15.0000    0.0000 128

#__ type_ start__ end____ width___ exp.time_
 17 omega  123.00  155.00   1.0000   40.0000
omega____ theta____ kappa____ phi______ frames
    -      106.5295   45.0000 -150.0000 32

#__ type_ start__ end____ width___ exp.time_
 18 omega   96.00  122.00   1.0000   40.0000
omega____ theta____ kappa____ phi______ frames
    -      106.5295 -125.0000  -60.0000 26

#__ type_ start__ end____ width___ exp.time_
 19 omega   33.00   91.00   1.0000   40.0000
omega____ theta____ kappa____ phi______ frames
    -      106.5295  -30.0000    0.0000 58

#__ type_ start__ end____ width___ exp.time_
 20 omega   38.00  130.00   1.0000   40.0000
omega____ theta____ kappa____ phi______ frames
    -      106.5295  -77.0000  120.0000 92
;
_diffrn_measurement_device_type 'Xcalibur, Atlas, Gemini'
_diffrn_measurement_method '\w scans'
_diffrn_orient_matrix_UB_11 -0.0410470000
_diffrn_orient_matrix_UB_12 -0.0546224000
_diffrn_orient_matrix_UB_13 0.0759129000
_diffrn_orient_matrix_UB_21 0.0312450000
_diffrn_orient_matrix_UB_22 -0.0817481000
_diffrn_orient_matrix_UB_23 -0.0495597000
_diffrn_orient_matrix_UB_31 0.1325250000
_diffrn_orient_matrix_UB_32 0.0023402000
_diffrn_orient_matrix_UB_33 0.0398464000
_diffrn_radiation_monochromator graphite
_diffrn_radiation_type CuK\a
_diffrn_radiation_wavelength 1.54184
_diffrn_reflns_av_R_equivalents 0.0209
_diffrn_reflns_av_unetI/netI 0.0172
_diffrn_reflns_Laue_measured_fraction_full 1.000
_diffrn_reflns_Laue_measured_fraction_max 0.986
_diffrn_reflns_limit_h_max 13
_diffrn_reflns_limit_h_min -8
_diffrn_reflns_limit_k_max 18
_diffrn_reflns_limit_k_min -19
_diffrn_reflns_limit_l_max 19
_diffrn_reflns_limit_l_min -19
_diffrn_reflns_number 17700
_diffrn_reflns_point_group_measured_fraction_full 1.000
_diffrn_reflns_point_group_measured_fraction_max 0.986
_diffrn_reflns_theta_full 67.684
_diffrn_reflns_theta_max 73.851
_diffrn_reflns_theta_min 4.005
_diffrn_source 'Enhance (Cu) X-ray Source'
_exptl_absorpt_coefficient_mu 10.440
_exptl_absorpt_correction_T_max 1.00000
_exptl_absorpt_correction_T_min 0.50535
_exptl_absorpt_correction_type multi-scan
_exptl_absorpt_process_details
;
CrysAlisPro, Agilent Technologies,
Version 1.171.35.19 (release 27-10-2011 CrysAlis171 .NET)
(compiled Oct 27 2011,15:02:11)
Empirical absorption correction using spherical harmonics,
 implemented in SCALE3 ABSPACK scaling algorithm.
;
_exptl_crystal_colour 'clear greenish yellow'
_exptl_crystal_colour_lustre clear
_exptl_crystal_colour_modifier greenish
_exptl_crystal_colour_primary yellow
_exptl_crystal_density_diffrn 1.925
_exptl_crystal_description prism
_exptl_crystal_F_000 1480
_exptl_crystal_size_max 0.1
_exptl_crystal_size_mid 0.08
_exptl_crystal_size_min 0.05
_refine_diff_density_max 0.740
_refine_diff_density_min -1.133
_refine_diff_density_rms 0.086
_refine_ls_extinction_method none
_refine_ls_goodness_of_fit_ref 1.159
_refine_ls_hydrogen_treatment constr
_refine_ls_matrix_type full
_refine_ls_number_parameters 389
_refine_ls_number_reflns 5281
_refine_ls_number_restraints 0
_refine_ls_restrained_S_all 1.159
_refine_ls_R_factor_all 0.0212
_refine_ls_R_factor_gt 0.0205
_refine_ls_shift/su_max 0.002
_refine_ls_shift/su_mean 0.000
_refine_ls_structure_factor_coef Fsqd
_refine_ls_weighting_details 'w=1/[\s^2^(Fo^2^)+(0.0263P)^2^+1.8640P] where P=(Fo^2^+2Fc^2^)/3'
_refine_ls_weighting_scheme calc
_refine_ls_wR_factor_gt 0.0506
_refine_ls_wR_factor_ref 0.0509
_reflns_Friedel_coverage 0.000
_reflns_number_gt 5141
_reflns_number_total 5281
_reflns_threshold_expression 'I > 2\s(I)'
_cod_data_source_file c8dt04433c2.cif
_cod_data_source_block 5
_cod_depositor_comments 'Adding full bibliography for 7048306--7048309.cif.'
_cod_database_code 7048307
_shelx_shelxl_version_number 2014/7
_chemical_oxdiff_formula 'C31 H19 N5 F6 Ir'
_shelx_space_group_comment
;
The symmetry employed for this shelxl refinement is uniquely defined
by the following loop, which should always be used as a source of
symmetry information in preference to the above space-group names.
They are only intended as comments.
;
_reflns_odcompleteness_completeness 99.98
_reflns_odcompleteness_iscentric 1
_reflns_odcompleteness_theta 66.97
_olex2_refinement_description
;
1. Fixed Uiso
 At 1.2 times of:
  All C(H) groups
 At 1.5 times of:
  All C(H,H,H) groups
2.a Aromatic/amide H refined with riding coordinates:
 C9(H9), C31(H31), C15(H15), C13(H13), C18(H18), C3(H3), C26(H26), C5(H5),
 C21(H21), C30(H30), C32(H32), C24(H24), C20(H20), C8(H8), C19(H19), C29(H29)
2.b Idealised Me refined as rotating group:
 C10(H10A,H10B,H10C)
;
_olex2_computing_structure_refinement_long 'ShelXL (Sheldrick, 2008)'
_olex2_computing_structure_solution_long 'ShelXS (Sheldrick, 2008)'
_olex2_date_sample_data_collection 27/06/2013
_olex2_submission_special_instructions 'No special instructions were received'

loop_
_space_group_symop_operation_xyz
'x, y, z'
'-x+1/2, y+1/2, -z+1/2'
'-x, -y, -z'
'x-1/2, -y-1/2, z-1/2'

loop_
_atom_site_label
_atom_site_type_symbol
_atom_site_fract_x
_atom_site_fract_y
_atom_site_fract_z
_atom_site_U_iso_or_equiv
_atom_site_adp_type
_atom_site_occupancy
_atom_site_site_symmetry_order
_atom_site_calc_flag
_atom_site_refinement_flags_posn
Ir1 Ir 0.57085(2) 0.22748(2) 0.37003(2) 0.01784(5) Uani 1 1 d .
C16 C 0.5784(2) 0.22716(15) 0.23938(16) 0.0219(5) Uani 1 1 d .
F2 F 0.95954(15) 0.43170(12) 0.27816(11) 0.0373(4) Uani 1 1 d .
C7 C 0.5937(3) 0.23729(16) 0.50236(16) 0.0231(5) Uani 1 1 d .
N1 N 0.6894(2) 0.28785(14) 0.53245(14) 0.0242(4) Uani 1 1 d .
N4 N 0.44281(19) 0.32318(14) 0.36986(13) 0.0218(4) Uani 1 1 d .
F1 F 0.89464(16) 0.39808(11) 0.57249(11) 0.0367(4) Uani 1 1 d .
N3 N 0.68810(19) 0.12732(13) 0.35419(14) 0.0236(4) Uani 1 1 d .
F4 F 0.4828(2) 0.33282(15) 0.03922(12) 0.0521(5) Uani 1 1 d .
C27 C 0.4107(2) 0.15672(16) 0.36093(15) 0.0222(5) Uani 1 1 d .
C6 C 0.7257(2) 0.30677(16) 0.38385(16) 0.0212(5) Uani 1 1 d .
F5 F 0.08105(15) 0.21249(13) 0.35142(12) 0.0384(4) Uani 1 1 d .
N2 N 0.5386(2) 0.21145(15) 0.57405(15) 0.0283(5) Uani 1 1 d .
F3 F 0.7683(2) 0.11278(16) 0.08738(13) 0.0572(6) Uani 1 1 d .
C14 C 0.5419(3) 0.2781(2) 0.0949(2) 0.0363(7) Uani 1 1 d .
C22 C 0.3019(2) 0.20709(18) 0.35694(15) 0.0232(5) Uani 1 1 d .
C17 C 0.7223(2) 0.11140(17) 0.27215(18) 0.0264(5) Uani 1 1 d .
C9 C 0.5983(3) 0.2450(2) 0.64713(18) 0.0363(6) Uani 1 1 d .
H9 H 0.5767 0.2361 0.7036 0.044 Uiso 1 1 calc R
C31 C 0.3855(3) 0.47060(19) 0.3662(2) 0.0389(7) Uani 1 1 d .
H31 H 0.4087 0.5277 0.3702 0.047 Uiso 1 1 calc R
C15 C 0.5160(3) 0.28158(17) 0.18074(17) 0.0270(5) Uani 1 1 d .
H15 H 0.4575 0.3198 0.1996 0.032 Uiso 1 1 calc R
C13 C 0.6271(3) 0.2225(2) 0.0622(2) 0.0416(8) Uani 1 1 d .
H13 H 0.6442 0.2222 0.0042 0.050 Uiso 1 1 calc R
F6 F 0.27167(19) -0.05487(12) 0.35691(14) 0.0475(5) Uani 1 1 d .
C10 C 0.4317(3) 0.1557(2) 0.57531(19) 0.0368(6) Uani 1 1 d .
H10A H 0.3586 0.1876 0.5594 0.055 Uiso 1 1 calc GR
H10B H 0.4246 0.1328 0.6321 0.055 Uiso 1 1 calc GR
H10C H 0.4412 0.1098 0.5353 0.055 Uiso 1 1 calc GR
C11 C 0.6642(2) 0.16744(18) 0.20772(17) 0.0266(5) Uani 1 1 d .
C1 C 0.7632(2) 0.32653(16) 0.46996(16) 0.0225(5) Uani 1 1 d .
C18 C 0.8041(3) 0.0447(2) 0.2571(2) 0.0363(6) Uani 1 1 d .
H18 H 0.8285 0.0340 0.2016 0.044 Uiso 1 1 calc R
C12 C 0.6849(3) 0.1677(2) 0.11975(19) 0.0365(6) Uani 1 1 d .
C4 C 0.8935(2) 0.39644(17) 0.34196(18) 0.0270(5) Uani 1 1 d .
C28 C 0.3214(2) 0.29941(18) 0.35875(15) 0.0229(5) Uani 1 1 d .
C3 C 0.9297(2) 0.41633(18) 0.42583(19) 0.0293(5) Uani 1 1 d .
H3 H 0.9961 0.4523 0.4390 0.035 Uiso 1 1 calc R
C25 C 0.2817(3) 0.03185(19) 0.35602(18) 0.0334(6) Uani 1 1 d .
C26 C 0.3977(3) 0.06773(17) 0.35874(17) 0.0281(5) Uani 1 1 d .
H26 H 0.4673 0.0330 0.3591 0.034 Uiso 1 1 calc R
C23 C 0.1875(2) 0.1662(2) 0.35382(16) 0.0292(6) Uani 1 1 d .
C5 C 0.7953(2) 0.34383(16) 0.32001(16) 0.0235(5) Uani 1 1 d .
H5 H 0.7750 0.3329 0.2624 0.028 Uiso 1 1 calc R
C2 C 0.8615(2) 0.37966(17) 0.48897(17) 0.0271(5) Uani 1 1 d .
C21 C 0.7340(3) 0.07850(18) 0.4194(2) 0.0317(6) Uani 1 1 d .
H21 H 0.7107 0.0903 0.4749 0.038 Uiso 1 1 calc R
C30 C 0.2628(3) 0.4480(2) 0.3518(2) 0.0369(6) Uani 1 1 d .
H30 H 0.2026 0.4899 0.3439 0.044 Uiso 1 1 calc R
C32 C 0.4725(3) 0.40660(17) 0.37474(18) 0.0298(5) Uani 1 1 d .
H32 H 0.5550 0.4216 0.3842 0.036 Uiso 1 1 calc R
C24 C 0.1744(3) 0.0790(2) 0.35349(18) 0.0346(6) Uani 1 1 d .
H24 H 0.0971 0.0531 0.3517 0.042 Uiso 1 1 calc R
C20 C 0.8143(3) 0.0116(2) 0.4066(2) 0.0393(7) Uani 1 1 d .
H20 H 0.8445 -0.0214 0.4526 0.047 Uiso 1 1 calc R
C8 C 0.6931(3) 0.2927(2) 0.62163(17) 0.0331(6) Uani 1 1 d .
H8 H 0.7496 0.3228 0.6566 0.040 Uiso 1 1 calc R
C19 C 0.8488(3) -0.0052(2) 0.3240(2) 0.0410(7) Uani 1 1 d .
H19 H 0.9021 -0.0502 0.3136 0.049 Uiso 1 1 calc R
C29 C 0.2308(3) 0.36270(19) 0.34906(17) 0.0305(6) Uani 1 1 d .
H29 H 0.1483 0.3472 0.3407 0.037 Uiso 1 1 calc R

loop_
_atom_site_aniso_label
_atom_site_aniso_U_11
_atom_site_aniso_U_22
_atom_site_aniso_U_33
_atom_site_aniso_U_23
_atom_site_aniso_U_13
_atom_site_aniso_U_12
Ir1 0.01812(6) 0.01909(6) 0.01643(6) 0.00014(3) 0.00208(4) 0.00065(3)
C16 0.0216(12) 0.0274(13) 0.0168(11) -0.0036(9) 0.0015(9) -0.0080(9)
F2 0.0282(8) 0.0465(10) 0.0378(9) 0.0018(7) 0.0084(7) -0.0122(7)
C7 0.0305(13) 0.0236(12) 0.0154(11) 0.0009(9) 0.0028(10) 0.0053(10)
N1 0.0299(11) 0.0253(10) 0.0169(10) -0.0022(8) -0.0016(8) 0.0028(9)
N4 0.0236(10) 0.0225(10) 0.0196(9) 0.0000(8) 0.0032(7) 0.0041(8)
F1 0.0381(9) 0.0425(9) 0.0292(8) -0.0155(7) -0.0038(7) -0.0025(7)
N3 0.0185(9) 0.0216(10) 0.0309(11) -0.0031(8) 0.0023(8) 0.0009(8)
F4 0.0693(13) 0.0610(12) 0.0251(9) 0.0126(8) -0.0081(8) -0.0013(11)
C27 0.0218(11) 0.0273(12) 0.0177(11) 0.0001(9) 0.0040(9) -0.0051(9)
C6 0.0179(11) 0.0224(12) 0.0232(12) -0.0011(9) -0.0006(9) 0.0025(9)
F5 0.0216(8) 0.0581(11) 0.0353(9) 0.0037(8) -0.0005(6) 0.0016(7)
N2 0.0361(12) 0.0293(11) 0.0198(10) 0.0042(9) 0.0033(9) 0.0038(9)
F3 0.0633(13) 0.0706(14) 0.0396(11) -0.0147(10) 0.0236(9) 0.0104(11)
C14 0.0447(17) 0.0404(16) 0.0233(14) 0.0029(11) -0.0035(12) -0.0147(13)
C22 0.0233(12) 0.0321(13) 0.0143(11) 0.0014(9) 0.0012(9) -0.0019(10)
C17 0.0195(11) 0.0273(12) 0.0327(13) -0.0095(10) 0.0050(9) -0.0051(10)
C9 0.0525(19) 0.0390(15) 0.0177(13) 0.0020(11) 0.0029(12) 0.0027(14)
C31 0.0425(16) 0.0248(13) 0.0499(18) 0.0022(12) 0.0083(14) 0.0081(12)
C15 0.0286(13) 0.0309(13) 0.0213(12) 0.0007(10) -0.0031(10) -0.0075(10)
C13 0.0505(19) 0.056(2) 0.0190(13) -0.0054(12) 0.0077(13) -0.0167(15)
F6 0.0557(11) 0.0303(9) 0.0563(12) -0.0022(8) 0.0011(9) -0.0181(8)
C10 0.0391(15) 0.0439(16) 0.0281(14) 0.0094(12) 0.0088(12) -0.0023(13)
C11 0.0238(12) 0.0324(13) 0.0241(12) -0.0088(10) 0.0057(9) -0.0079(10)
C1 0.0241(11) 0.0214(11) 0.0219(12) -0.0020(9) 0.0004(9) 0.0048(9)
C18 0.0291(13) 0.0348(15) 0.0456(17) -0.0139(13) 0.0066(12) -0.0005(12)
C12 0.0370(15) 0.0436(16) 0.0299(15) -0.0126(12) 0.0113(12) -0.0081(13)
C4 0.0217(11) 0.0290(13) 0.0306(13) -0.0003(10) 0.0045(10) 0.0003(10)
C28 0.0221(11) 0.0329(13) 0.0137(10) 0.0012(9) 0.0021(9) 0.0017(10)
C3 0.0224(12) 0.0278(13) 0.0375(15) -0.0096(11) 0.0003(10) -0.0020(10)
C25 0.0412(15) 0.0314(14) 0.0276(13) -0.0007(11) -0.0002(11) -0.0137(12)
C26 0.0299(13) 0.0261(13) 0.0284(13) -0.0015(10) 0.0040(10) -0.0029(10)
C23 0.0237(12) 0.0456(16) 0.0181(11) -0.0007(10) 0.0003(9) -0.0007(11)
C5 0.0204(11) 0.0269(12) 0.0233(12) -0.0006(9) 0.0018(9) 0.0001(9)
C2 0.0278(13) 0.0268(12) 0.0264(13) -0.0094(10) -0.0028(10) 0.0049(10)
C21 0.0309(14) 0.0273(13) 0.0368(15) 0.0026(11) 0.0002(11) 0.0035(11)
C30 0.0355(15) 0.0349(15) 0.0407(16) 0.0031(12) 0.0046(12) 0.0170(12)
C32 0.0304(13) 0.0243(12) 0.0349(14) 0.0014(10) 0.0046(11) 0.0029(11)
C24 0.0288(13) 0.0471(17) 0.0278(14) -0.0005(12) 0.0003(10) -0.0140(12)
C20 0.0313(15) 0.0301(14) 0.0559(19) 0.0030(13) -0.0036(13) 0.0051(12)
C8 0.0467(17) 0.0344(14) 0.0178(12) -0.0030(10) -0.0019(11) 0.0022(13)
C19 0.0265(14) 0.0301(14) 0.067(2) -0.0120(14) 0.0034(13) 0.0038(11)
C29 0.0269(13) 0.0383(15) 0.0263(13) 0.0012(11) 0.0034(10) 0.0088(11)

loop_
_atom_type_symbol
_atom_type_description
_atom_type_scat_dispersion_real
_atom_type_scat_dispersion_imag
_atom_type_scat_source
C C 0.0181 0.0091 'International Tables Vol C Tables 4.2.6.8 and 6.1.1.4'
H H 0.0000 0.0000 'International Tables Vol C Tables 4.2.6.8 and 6.1.1.4'
F F 0.0727 0.0534 'International Tables Vol C Tables 4.2.6.8 and 6.1.1.4'
Ir Ir -4.7710 6.5667 'International Tables Vol C Tables 4.2.6.8 and 6.1.1.4'
N N 0.0311 0.0180 'International Tables Vol C Tables 4.2.6.8 and 6.1.1.4'

loop_
_geom_angle_atom_site_label_1
_geom_angle_atom_site_label_2
_geom_angle_atom_site_label_3
_geom_angle
C16 Ir1 C7 169.94(10)
C16 Ir1 N4 93.30(9)
C16 Ir1 N3 79.93(10)
C16 Ir1 C27 90.05(9)
C16 Ir1 C6 92.11(10)
C7 Ir1 C6 78.06(10)
N4 Ir1 C7 89.91(9)
N4 Ir1 C27 79.86(9)
N4 Ir1 C6 96.13(9)
N3 Ir1 C7 97.44(9)
N3 Ir1 N4 172.15(8)
N3 Ir1 C27 96.07(9)
N3 Ir1 C6 88.13(9)
C27 Ir1 C7 99.91(10)
C27 Ir1 C6 175.56(9)
C15 C16 Ir1 127.5(2)
C15 C16 C11 118.6(2)
C11 C16 Ir1 113.75(19)
N1 C7 Ir1 116.01(18)
N2 C7 Ir1 139.7(2)
N2 C7 N1 104.2(2)
C7 N1 C1 116.9(2)
C7 N1 C8 111.2(2)
C8 N1 C1 131.9(2)
C28 N4 Ir1 116.69(17)
C32 N4 Ir1 123.42(18)
C32 N4 C28 119.8(2)
C17 N3 Ir1 116.66(18)
C21 N3 Ir1 123.80(19)
C21 N3 C17 119.5(2)
C22 C27 Ir1 113.62(18)
C26 C27 Ir1 128.3(2)
C26 C27 C22 118.0(2)
C1 C6 Ir1 114.98(18)
C5 C6 Ir1 128.90(18)
C5 C6 C1 116.1(2)
C7 N2 C9 110.9(3)
C7 N2 C10 125.0(2)
C9 N2 C10 124.1(2)
F4 C14 C15 118.8(3)
F4 C14 C13 117.8(3)
C15 C14 C13 123.3(3)
C27 C22 C28 115.5(2)
C23 C22 C27 118.9(3)
C23 C22 C28 125.6(2)
N3 C17 C11 114.0(2)
N3 C17 C18 119.5(3)
C18 C17 C11 126.5(3)
C8 C9 N2 107.6(3)
C32 C31 C30 118.6(3)
C14 C15 C16 119.6(3)
C12 C13 C14 116.5(3)
C16 C11 C17 115.3(2)
C12 C11 C16 118.3(3)
C12 C11 C17 126.4(3)
C6 C1 N1 114.0(2)
C2 C1 N1 124.4(2)
C2 C1 C6 121.6(2)
C19 C18 C17 120.3(3)
F3 C12 C13 116.4(3)
F3 C12 C11 120.0(3)
C13 C12 C11 123.6(3)
F2 C4 C3 117.4(2)
F2 C4 C5 119.0(2)
C5 C4 C3 123.6(3)
N4 C28 C22 114.1(2)
N4 C28 C29 119.1(3)
C29 C28 C22 126.8(2)
C2 C3 C4 116.1(2)
F6 C25 C26 118.7(3)
F6 C25 C24 117.8(3)
C26 C25 C24 123.5(3)
C25 C26 C27 119.8(3)
F5 C23 C22 120.5(3)
F5 C23 C24 116.2(3)
C24 C23 C22 123.3(3)
C4 C5 C6 120.4(2)
F1 C2 C1 120.2(3)
F1 C2 C3 117.6(2)
C1 C2 C3 122.2(2)
N3 C21 C20 122.4(3)
C29 C30 C31 119.3(3)
N4 C32 C31 122.6(3)
C23 C24 C25 116.5(3)
C19 C20 C21 118.4(3)
C9 C8 N1 106.0(3)
C18 C19 C20 119.9(3)
C30 C29 C28 120.5(3)

loop_
_geom_bond_atom_site_label_1
_geom_bond_atom_site_label_2
_geom_bond_distance
Ir1 C16 2.040(3)
Ir1 C7 2.070(3)
Ir1 N4 2.043(2)
Ir1 N3 2.041(2)
Ir1 C27 2.060(2)
Ir1 C6 2.092(2)
C16 C15 1.402(4)
C16 C11 1.422(4)
F2 C4 1.366(3)
C7 N1 1.372(4)
C7 N2 1.351(4)
N1 C1 1.422(3)
N1 C8 1.390(3)
N4 C28 1.372(3)
N4 C32 1.347(4)
F1 C2 1.365(3)
N3 C17 1.369(3)
N3 C21 1.348(4)
F4 C14 1.360(4)
C27 C22 1.418(4)
C27 C26 1.401(4)
C6 C1 1.418(3)
C6 C5 1.400(4)
F5 C23 1.362(3)
N2 C9 1.387(4)
N2 C10 1.453(4)
F3 C12 1.360(4)
C14 C15 1.379(4)
C14 C13 1.383(5)
C22 C28 1.462(4)
C22 C23 1.395(4)
C17 C11 1.456(4)
C17 C18 1.397(4)
C9 C8 1.344(5)
C31 C30 1.386(5)
C31 C32 1.379(4)
C13 C12 1.373(5)
F6 C25 1.363(4)
C11 C12 1.398(4)
C1 C2 1.374(4)
C18 C19 1.373(5)
C4 C3 1.383(4)
C4 C5 1.378(4)
C28 C29 1.399(4)
C3 C2 1.381(4)
C25 C26 1.377(4)
C25 C24 1.377(5)
C23 C24 1.373(5)
C21 C20 1.383(4)
C30 C29 1.381(5)
C20 C19 1.381(5)
